data_2300720
loop_
_publ_author_name
'Ruth, Paul Niklas'
'Graw, Nico'
'Ernemann, Tobias'
'Herbst-Irmer, Regine'
'Stalke, Dietmar'

_publ_section_title
;
 Indium <i>K</i>&#x3b1; radiation from a MetalJet X-ray source: comparison
 of the Eiger2 CdTe and Photon III detectors.
;
_journal_issue 'Pt 5'
_journal_name_full 'Journal of applied crystallography'
_journal_page_first 1322
_journal_page_last 1329
_journal_paper_doi 10.1107/S1600576723007215
_journal_volume 56
_journal_year 2023
_chemical_formula_moiety 'C11 H10 O2 S'
_chemical_formula_sum 'C11 H10 O2 S'
_chemical_formula_weight 206.25
_space_group_crystal_system orthorhombic
_space_group_IT_number 19
_space_group_name_Hall 'P 2ac 2ab'
_space_group_name_H-M_alt 'P 21 21 21'
_atom_sites_solution_hydrogens difmap
_audit_creation_method 'XHARPY 0.2.0'
_cell_angle_alpha 90
_cell_angle_beta 90
_cell_angle_gamma 90
_cell_formula_units_Z 4
_cell_length_a 5.854(2)
_cell_length_b 8.929(2)
_cell_length_c 18.328(3)
_cell_measurement_reflns_used 9990
_cell_measurement_temperature 110(2)
_cell_measurement_theta_max 38.46
_cell_measurement_theta_min 2.5125
_cell_volume 958.0(4)
_computing_cell_refinement 'Bruker SAINT V8.40B'
_computing_data_collection 'Bruker APEX2 v2012.2'
_computing_data_reduction 'Bruker SAINT V8.40B'
_computing_molecular_graphics 'VESTA 3.5.7'
_computing_publication_material 'xHARPY 0.2.0'
_computing_structure_refinement 'xHARPY 0.2.0'
_computing_structure_solution 'SHELXT(Sheldrick,Acta Cryst.(2015)A71,3-8)'
_diffrn_ambient_temperature 110(2)
_diffrn_detector_type 'Bruker Photon III C14 CMOS'
_diffrn_measured_fraction_theta_full 0.999
_diffrn_measured_fraction_theta_max 0.989
_diffrn_measurement_device_type 'Bruker Smart APEX II Quazar'
_diffrn_measurement_method '\f and \w scans'
_diffrn_radiation_type AgK\a
_diffrn_radiation_wavelength 0.56086
_diffrn_reflns_av_R_equivalents 0.0237
_diffrn_reflns_av_unetI/netI 0.0097
_diffrn_reflns_Laue_measured_fraction_full 0.999
_diffrn_reflns_Laue_measured_fraction_max 0.989
_diffrn_reflns_limit_h_max 13
_diffrn_reflns_limit_h_min -13
_diffrn_reflns_limit_k_max 18
_diffrn_reflns_limit_k_min -19
_diffrn_reflns_limit_l_max 40
_diffrn_reflns_limit_l_min -40
_diffrn_reflns_number 142991
_diffrn_reflns_point_group_measured_fraction_full 0.999
_diffrn_reflns_point_group_measured_fraction_max 0.983
_diffrn_reflns_theta_full 19.665
_diffrn_reflns_theta_max 38.57
_diffrn_reflns_theta_min 2.002
_diffrn_source 'Incoatec Microsource'
_exptl_absorpt_coefficient_mu 0.163
_exptl_absorpt_correction_T_max 0.9647
_exptl_absorpt_correction_T_min 0.9183
_exptl_absorpt_correction_type multi-scan
_exptl_absorpt_process_details SADABS-2016/2
_exptl_crystal_colour yellow
_exptl_crystal_density_diffrn 1.43
_exptl_crystal_description spheroid
_exptl_crystal_F_000 432
_exptl_crystal_size_max 0.395
_exptl_crystal_size_mid 0.387
_exptl_crystal_size_min 0.312
_refine_diff_density_max 0.0768
_refine_diff_density_min -0.1940
_refine_diff_density_rms 0.0221
_refine_ls_abs_structure_details
;
 Flack x determined using 4148 quotients [(I+)-(I-)]/[(I+)+(I-)]
 (Parsons, Flack and Wagner, Acta Cryst. B69 (2013) 249-259).
;
_refine_ls_abs_structure_Flack 0.020(7)
_refine_ls_extinction_method none
_refine_ls_goodness_of_fit_ref 1.07
_refine_ls_hydrogen_treatment refall
_refine_ls_matrix_type full
_refine_ls_number_parameters 217
_refine_ls_number_reflns 10713
_refine_ls_number_restraints 0
_refine_ls_R_factor_all 0.0111
_refine_ls_R_factor_gt 0.0095
_refine_ls_shift/su_max 0.0
_refine_ls_shift/su_mean 0.0
_refine_ls_structure_factor_coef Fsqd
_refine_ls_weighting_details w=1/[\s^2^(Fo^2^)]
_refine_ls_weighting_scheme sigma
_refine_ls_wR_factor_gt 0.0124
_refine_ls_wR_factor_ref 0.0125
_reflns_Friedel_coverage 0.791
_reflns_Friedel_fraction_full 0.999
_reflns_Friedel_fraction_max 0.976
_reflns_number_gt 9920
_reflns_number_total 10713
_reflns_threshold_expression 'I > 2\s(I)'
_cod_data_source_file nb5354sup1.cif
_cod_data_source_block Ylid_HAR_Ag_Photon
_cod_depositor_comments 'Adding full bibliography for 2300712--2300725.cif.'
_cod_database_code 2300720
_cod_database_fobs_code 2300720

loop_
_space_group_symop_operation_xyz
'x, y, z'
'-x+1/2, -y, z+1/2'
'-x, y+1/2, -z+1/2'
'x+1/2, -y+1/2, -z'

loop_
_atom_site_label
_atom_site_type_symbol
_atom_site_fract_x
_atom_site_fract_y
_atom_site_fract_z
_atom_site_U_iso_or_equiv
_atom_site_adp_type
_atom_site_occupancy
_atom_site_site_symmetry_order
S1 S 0.188599(5) 0.686693(3) 0.2594818(14) 0.016159(5) Uani 1.0 1
O1 O 0.154535(15) 0.410652(9) 0.370459(5) 0.021986(16) Uani 1.0 1
O2 O 0.675148(14) 0.804714(9) 0.321955(4) 0.021080(15) Uani 1.0 1
C1 C 0.34837(3) 0.678344(16) 0.175956(7) 0.02475(2) Uani 1.0 1
H1A H 0.3637(4) 0.56041(19) 0.16188(10) 0.0472(6) Uani 1.0 1
H1B H 0.5144(3) 0.7308(2) 0.18476(11) 0.0441(6) Uani 1.0 1
H1C H 0.2480(4) 0.7373(2) 0.13528(10) 0.0515(6) Uani 1.0 1
C2 C 0.17271(2) 0.885185(12) 0.270975(7) 0.020434(19) Uani 1.0 1
H2A H 0.0791(4) 0.9044(2) 0.32134(11) 0.0456(5) Uani 1.0 1
H2B H 0.0727(3) 0.92573(20) 0.22441(11) 0.0417(6) Uani 1.0 1
H2C H 0.3446(4) 0.9302(2) 0.27218(11) 0.0466(5) Uani 1.0 1
C3 C 0.366551(18) 0.626005(12) 0.327255(6) 0.016372(17) Uani 1.0 1
C4 C 0.311275(19) 0.501944(11) 0.374370(5) 0.016528(16) Uani 1.0 1
C5 C 0.493568(19) 0.502193(12) 0.432246(6) 0.017152(18) Uani 1.0 1
C6 C 0.51722(2) 0.411943(13) 0.493102(6) 0.02144(2) Uani 1.0 1
H6 H 0.3947(3) 0.32354(18) 0.50502(10) 0.0419(5) Uani 1.0 1
C7 C 0.70475(2) 0.438071(14) 0.539017(6) 0.02392(2) Uani 1.0 1
H7 H 0.7275(3) 0.3675(2) 0.58727(9) 0.0449(5) Uani 1.0 1
C8 C 0.86193(2) 0.551048(14) 0.523454(7) 0.02347(2) Uani 1.0 1
H8 H 1.0073(3) 0.56718(19) 0.55968(10) 0.0451(6) Uani 1.0 1
C9 C 0.83569(2) 0.642634(13) 0.461896(6) 0.020452(20) Uani 1.0 1
H9 H 0.9568(3) 0.73165(20) 0.44991(10) 0.0383(5) Uani 1.0 1
C10 C 0.650059(18) 0.616113(12) 0.417180(6) 0.016789(17) Uani 1.0 1
C11 C 0.574503(17) 0.697481(12) 0.349700(6) 0.016144(16) Uani 1.0 1

loop_
_atom_site_aniso_label
_atom_site_aniso_U_11
_atom_site_aniso_U_22
_atom_site_aniso_U_33
_atom_site_aniso_U_23
_atom_site_aniso_U_13
_atom_site_aniso_U_12
S1 0.016879(9) 0.014625(10) 0.016971(10) 0.001064(8) -0.002623(9) -0.001413(9)
O1 0.02439(4) 0.01904(4) 0.02252(4) 0.00300(3) -0.00333(3) -0.00569(3)
O2 0.01840(3) 0.02134(4) 0.02351(4) 0.00442(3) -0.00064(3) -0.00348(3)
C1 0.03468(6) 0.02234(5) 0.01722(4) 0.00077(4) 0.00177(4) 0.00198(5)
H1A 0.0733(17) 0.0290(10) 0.0393(12) -0.0107(9) 0.0035(12) 0.0078(11)
H1B 0.0353(14) 0.0529(14) 0.0441(13) 0.0003(11) 0.0046(11) -0.0051(11)
H1C 0.0775(18) 0.0523(13) 0.0247(11) 0.0134(10) -0.0089(12) 0.0089(12)
C2 0.02034(5) 0.01620(4) 0.02477(5) 0.00012(4) -0.00301(4) 0.00195(4)
H2A 0.0502(14) 0.0421(13) 0.0446(13) -0.0028(11) 0.0093(12) 0.0099(11)
H2B 0.0483(14) 0.0330(11) 0.0438(13) 0.0021(10) -0.0196(11) 0.0093(11)
H2C 0.0321(12) 0.0378(12) 0.0699(15) -0.0038(11) -0.0089(11) -0.0080(11)
C3 0.01684(4) 0.01593(4) 0.01635(4) 0.00180(3) -0.00176(3) -0.00101(3)
C4 0.01886(4) 0.01471(4) 0.01601(4) 0.00067(3) -0.00109(4) -0.00090(4)
C5 0.02082(5) 0.01521(4) 0.01542(4) 0.00057(3) -0.00186(4) 0.00039(4)
C6 0.02954(6) 0.01770(5) 0.01706(4) 0.00210(4) -0.00371(4) -0.00051(4)
H6 0.0539(14) 0.0347(10) 0.0371(11) 0.0116(10) -0.0047(11) -0.0123(11)
C7 0.03315(6) 0.02047(5) 0.01815(5) 0.00102(4) -0.00688(5) 0.00258(5)
H7 0.0629(14) 0.0377(11) 0.0342(10) 0.0156(9) -0.0201(11) -0.0044(11)
C8 0.02684(6) 0.02294(5) 0.02062(5) -0.00097(4) -0.00804(4) 0.00296(4)
H8 0.0429(15) 0.0502(13) 0.0422(12) -0.0018(10) -0.0222(11) -0.0018(12)
C9 0.01961(5) 0.02132(5) 0.02043(5) -0.00065(4) -0.00460(4) 0.00088(4)
H9 0.0342(11) 0.0428(12) 0.0379(12) 0.0021(10) -0.0027(10) -0.0114(10)
C10 0.01711(4) 0.01682(4) 0.01644(4) -0.00014(3) -0.00195(3) 0.00096(3)
C11 0.01533(4) 0.01630(4) 0.01680(4) 0.00090(4) -0.00044(3) -0.00012(3)

loop_
_atom_type_symbol
_atom_type_description
_atom_type_scat_dispersion_real
_atom_type_scat_dispersion_imag
_atom_type_scat_source
C C 0.0015 0.0009 'HAR in XHARPy 0.2.0'
H H 0.0000 0.0000 'HAR in XHARPy 0.2.0'
O O 0.0056 0.0036 'HAR in XHARPy 0.2.0'
S S 0.0826 0.0763 'HAR in XHARPy 0.2.0'

loop_
_geom_angle_atom_site_label_1
_geom_angle_atom_site_label_2
_geom_angle_atom_site_label_3
_geom_angle
_geom_angle_site_symmetry_1
_geom_angle_site_symmetry_3
C3 S1 C2 105.096(8) . .
C3 S1 C1 106.796(20) . .
C2 S1 C1 99.717(6) . .
S1 C1 H1A 106.59(11) . .
S1 C1 H1B 108.67(11) . .
H1A C1 H1B 112.14(15) . .
S1 C1 H1C 106.46(12) . .
H1A C1 H1C 110.58(14) . .
H1B C1 H1C 112.07(16) . .
S1 C2 H2A 106.42(10) . .
S1 C2 H2B 105.28(9) . .
H2A C2 H2B 109.85(14) . .
S1 C2 H2C 108.79(10) . .
H2A C2 H2C 113.09(15) . .
H2B C2 H2C 112.90(15) . .
C11 C3 C4 111.135(12) . .
C11 C3 S1 125.764(15) . .
C4 C3 S1 122.833(15) . .
O1 C4 C3 129.955(12) . .
O1 C4 C5 124.848(15) . .
C3 C4 C5 105.189(14) . .
C6 C5 C10 121.214(14) . .
C6 C5 C4 129.695(13) . .
C10 C5 C4 109.083(17) . .
C5 C6 C7 117.727(14) . .
C5 C6 H6 121.22(10) . .
C7 C6 H6 121.06(10) . .
C8 C7 C6 120.920(16) . .
C8 C7 H7 120.11(10) . .
C6 C7 H7 118.97(10) . .
C7 C8 C9 120.943(15) . .
C7 C8 H8 119.11(9) . .
C9 C8 H8 119.95(9) . .
C10 C9 C8 117.620(14) . .
C10 C9 H9 121.22(10) . .
C8 C9 H9 121.16(10) . .
C9 C10 C5 121.571(16) . .
C9 C10 C11 129.612(12) . .
C5 C10 C11 108.795(16) . .
O2 C11 C3 129.209(13) . .
O2 C11 C10 125.062(15) . .
C3 C11 C10 105.721(13) . .

loop_
_geom_bond_atom_site_label_1
_geom_bond_atom_site_label_2
_geom_bond_distance
_geom_bond_site_symmetry_2
S1 C3 1.7093(3) .
S1 C2 1.7872(4) .
S1 C1 1.7955(3) .
O1 C4 1.2294(3) .
O2 C11 1.2339(2) .
C1 H1A 1.0879(17) .
C1 H1B 1.0907(20) .
C1 H1C 1.0856(19) .
C2 H2A 1.0871(19) .
C2 H2B 1.0965(19) .
C2 H2C 1.084(2) .
C3 C11 1.4347(4) .
C3 C4 1.4413(3) .
C4 C5 1.5047(3) .
C5 C6 1.3830(2) .
C5 C10 1.3965(3) .
C6 C7 1.4028(4) .
C6 H6 1.0889(18) .
C7 C8 1.3948(3) .
C7 H7 1.0941(16) .
C8 C9 1.4019(2) .
C8 H8 1.0890(17) .
C9 C10 1.3815(3) .
C9 H9 1.0876(17) .
C10 C11 1.5010(2) .
